data_7129560
loop_
_publ_author_name
'Kawasaki, Yuuya'
'Kamikubo, Ryota'
'Kumegawa, Yuta'
'Ogawa, Kouhei'
'Kashiwagi, Takeru'
'Ano, Yusuke'
'Igawa, Kazunobu'
'Tomooka, Katsuhiko'

_publ_section_title
;
 Preparation of enantioenriched helical- and axial-chiral molecules by
 dynamic asymmetric induction
;
_journal_name_full 'Chemical Communications'
_journal_paper_doi 10.1039/D1CC05881A
_journal_year 2022
_chemical_formula_moiety 'C28 H17 N O2'
_chemical_formula_sum 'C28 H17 N O2'
_chemical_formula_weight 399.42
_space_group_crystal_system monoclinic
_space_group_IT_number 14
_space_group_name_Hall '-P 2ybc'
_space_group_name_H-M_alt 'P 1 21/c 1'
_atom_sites_solution_hydrogens geom
_audit_creation_date 2020-08-26
_audit_creation_method
;
Olex2 1.3
(compiled 2020.07.31 svn.rc2a77460 for OlexSys, GUI svn.r6145)
;
_audit_update_record
;
2021-10-05 deposited with the CCDC.	2021-12-21 downloaded from the CCDC.
;
_cell_angle_alpha 90
_cell_angle_beta 102.486(9)
_cell_angle_gamma 90
_cell_formula_units_Z 4
_cell_length_a 14.4902(13)
_cell_length_b 5.7693(5)
_cell_length_c 25.421(2)
_cell_measurement_reflns_used 2953
_cell_measurement_temperature 100
_cell_measurement_theta_max 26.4500
_cell_measurement_theta_min 2.3600
_cell_volume 2074.9(3)
_computing_cell_refinement 'CrysAlisPro 1.171.39.46e (Rigaku OD, 2018)'
_computing_data_collection 'CrysAlisPro 1.171.39.46e (Rigaku OD, 2018)'
_computing_data_reduction 'CrysAlisPro 1.171.39.46e (Rigaku OD, 2018)'
_computing_molecular_graphics 'Olex2 1.3 (Dolomanov et al., 2009)'
_computing_publication_material 'Olex2 1.3 (Dolomanov et al., 2009)'
_computing_structure_refinement 'SHELXL 2018/3 (Sheldrick, 2015)'
_computing_structure_solution 'ShelXT (Sheldrick, 2015)'
_diffrn_ambient_temperature 100.0
_diffrn_detector_area_resol_mean 10.0
_diffrn_detector_type 'HPC area detector'
_diffrn_measured_fraction_theta_full 0.992
_diffrn_measured_fraction_theta_max 0.836
_diffrn_measurement_details
;
List of Runs (angles in degrees, time in seconds):

  # Type    Start    End  Width  t~exp~   \w     \q     \k     \f   Frames
#--------------------------------------------------------------------------
  1  \w    -71.00 -14.00   0.50  140.00    --   -8.90  45.00   0.00  114
  2  \w     -4.00  22.00   0.50  140.00    --   -8.90  45.00   0.00   52
  3  \w     38.00  79.00   0.50  140.00    --   -8.90  45.00   0.00   82
  4  \w    -98.00  75.00   0.50  140.00    --   -8.90  45.00 150.00  346
;
_diffrn_measurement_device 'three-circle diffractometer'
_diffrn_measurement_device_type 'Rigaku AFC HyPix-6000'
_diffrn_measurement_method '\w scans'
_diffrn_radiation_type MoK\a
_diffrn_radiation_wavelength 0.71073
_diffrn_reflns_av_R_equivalents 0.0777
_diffrn_reflns_av_unetI/netI 0.1047
_diffrn_reflns_Laue_measured_fraction_full 0.992
_diffrn_reflns_Laue_measured_fraction_max 0.836
_diffrn_reflns_limit_h_max 18
_diffrn_reflns_limit_h_min -20
_diffrn_reflns_limit_k_max 8
_diffrn_reflns_limit_k_min -8
_diffrn_reflns_limit_l_max 35
_diffrn_reflns_limit_l_min -33
_diffrn_reflns_number 17284
_diffrn_reflns_point_group_measured_fraction_full 0.992
_diffrn_reflns_point_group_measured_fraction_max 0.836
_diffrn_reflns_theta_full 25.242
_diffrn_reflns_theta_max 30.486
_diffrn_reflns_theta_min 2.406
_exptl_absorpt_coefficient_mu 0.080
_exptl_absorpt_correction_T_max 1.00000
_exptl_absorpt_correction_T_min 0.57467
_exptl_absorpt_correction_type multi-scan
_exptl_absorpt_process_details
;
CrysAlisPro 1.171.39.46e (Rigaku Oxford Diffraction, 2018)
Empirical absorption correction using spherical harmonics,
 implemented in SCALE3 ABSPACK scaling algorithm.
;
_exptl_crystal_colour 'clear light colourless'
_exptl_crystal_colour_lustre clear
_exptl_crystal_colour_modifier light
_exptl_crystal_colour_primary colourless
_exptl_crystal_density_diffrn 1.279
_exptl_crystal_description needle
_exptl_crystal_F_000 832
_exptl_crystal_size_max 0.5
_exptl_crystal_size_mid 0.01
_exptl_crystal_size_min 0.01
_refine_diff_density_max 0.220
_refine_diff_density_min -0.287
_refine_diff_density_rms 0.052
_refine_ls_extinction_method none
_refine_ls_goodness_of_fit_ref 1.000
_refine_ls_hydrogen_treatment constr
_refine_ls_matrix_type full
_refine_ls_number_parameters 280
_refine_ls_number_reflns 5287
_refine_ls_number_restraints 0
_refine_ls_restrained_S_all 1.000
_refine_ls_R_factor_all 0.1343
_refine_ls_R_factor_gt 0.0627
_refine_ls_shift/su_max 0.000
_refine_ls_shift/su_mean 0.000
_refine_ls_structure_factor_coef Fsqd
_refine_ls_weighting_details 'w=1/[\s^2^(Fo^2^)+(0.0681P)^2^] where P=(Fo^2^+2Fc^2^)/3'
_refine_ls_weighting_scheme calc
_refine_ls_wR_factor_gt 0.1300
_refine_ls_wR_factor_ref 0.1539
_reflns_Friedel_coverage 0.000
_reflns_number_gt 2818
_reflns_number_total 5287
_reflns_threshold_expression 'I > 2\s(I)'
_cod_data_source_file d1cc05881a2.cif
_cod_data_source_block lactim_4d
_cod_database_code 7129560
_shelx_shelxl_version_number 2018/3
_shelx_space_group_comment
;
The symmetry employed for this shelxl refinement is uniquely defined
by the following loop, which should always be used as a source of
symmetry information in preference to the above space-group names.
They are only intended as comments.
;
_shelx_estimated_absorpt_t_max 0.999
_shelx_estimated_absorpt_t_min 0.961
_olex2_refinement_description
;
1. Fixed Uiso
 At 1.2 times of:
  All C(H) groups
2.a Aromatic/amide H refined with riding coordinates:
 C1(H1), C2(H2), C4(H4), C5(H5), C9(H9), C10(H10), C12(H12), C13(H13),
 C14(H14), C15(H15), C20(H20), C21(H21), C24(H24), C25(H25), C26(H26), C27(H27),
  C28(H28)
;
_olex2_submission_special_instructions 'No special instructions were received'
_oxdiff_exptl_absorpt_empirical_details
;
Empirical correction (ABSPACK) includes:
- Absorption correction using spherical harmonics
- Frame scaling
;

loop_
_space_group_symop_operation_xyz
'x, y, z'
'-x, y+1/2, -z+1/2'
'-x, -y, -z'
'x, -y-1/2, z-1/2'

loop_
_atom_site_label
_atom_site_type_symbol
_atom_site_fract_x
_atom_site_fract_y
_atom_site_fract_z
_atom_site_U_iso_or_equiv
_atom_site_adp_type
_atom_site_occupancy
_atom_site_site_symmetry_order
_atom_site_calc_flag
_atom_site_refinement_flags_posn
_atom_site_refinement_flags_adp
_atom_site_refinement_flags_occupancy
_atom_site_disorder_assembly
_atom_site_disorder_group
O1 O 0.77270(10) 0.5045(3) 0.40523(6) 0.0377(4) Uani 1 1 d . . . . .
C1 C 0.49687(14) 0.4138(4) 0.12773(8) 0.0319(5) Uani 1 1 d . . . . .
H1 H 0.449309 0.445353 0.096477 0.038 Uiso 1 1 calc R U . . .
N1 N 0.82497(11) 0.1797(3) 0.36967(7) 0.0357(4) Uani 1 1 d . . . . .
O2 O 0.64107(10) 0.3235(3) 0.41676(6) 0.0404(4) Uani 1 1 d . . . . .
C2 C 0.51887(14) 0.5734(3) 0.16800(8) 0.0314(5) Uani 1 1 d . . . . .
H2 H 0.484545 0.714847 0.164945 0.038 Uiso 1 1 calc R U . . .
C3 C 0.59057(13) 0.5349(3) 0.21376(8) 0.0291(5) Uani 1 1 d . . . . .
C4 C 0.60304(14) 0.6882(4) 0.25870(9) 0.0319(5) Uani 1 1 d . . . . .
H4 H 0.569485 0.830784 0.255201 0.038 Uiso 1 1 calc R U . . .
C5 C 0.66086(14) 0.6359(4) 0.30566(9) 0.0311(5) Uani 1 1 d . . . . .
H5 H 0.663940 0.734156 0.335975 0.037 Uiso 1 1 calc R U . . .
C6 C 0.71801(13) 0.4322(3) 0.31024(8) 0.0294(5) Uani 1 1 d . . . . .
C7 C 0.77299(14) 0.3624(4) 0.36027(8) 0.0338(5) Uani 1 1 d . . . . .
C8 C 0.83561(13) 0.0546(4) 0.32518(9) 0.0327(5) Uani 1 1 d . . . . .
C9 C 0.89273(14) -0.1473(4) 0.33625(10) 0.0385(5) Uani 1 1 d . . . . .
H9 H 0.918778 -0.190198 0.372496 0.046 Uiso 1 1 calc R U . . .
C10 C 0.91018(14) -0.2786(4) 0.29543(10) 0.0389(6) Uani 1 1 d . . . . .
H10 H 0.942117 -0.422446 0.303139 0.047 Uiso 1 1 calc R U . . .
C11 C 0.88150(14) -0.2043(4) 0.24161(10) 0.0365(5) Uani 1 1 d . . . . .
C12 C 0.91207(15) -0.3208(4) 0.19971(11) 0.0442(6) Uani 1 1 d . . . . .
H12 H 0.944941 -0.463500 0.207283 0.053 Uiso 1 1 calc R U . . .
C13 C 0.89591(15) -0.2350(4) 0.14897(11) 0.0473(6) Uani 1 1 d . . . . .
H13 H 0.915626 -0.318980 0.121192 0.057 Uiso 1 1 calc R U . . .
C14 C 0.84973(15) -0.0206(4) 0.13769(10) 0.0437(6) Uani 1 1 d . . . . .
H14 H 0.841222 0.044792 0.102670 0.052 Uiso 1 1 calc R U . . .
C15 C 0.81709(14) 0.0937(4) 0.17708(9) 0.0345(5) Uani 1 1 d . . . . .
H15 H 0.787058 0.239741 0.169036 0.041 Uiso 1 1 calc R U . . .
C16 C 0.82662(13) 0.0018(3) 0.22899(9) 0.0322(5) Uani 1 1 d . . . . .
C17 C 0.79232(13) 0.1153(3) 0.27235(9) 0.0312(5) Uani 1 1 d . . . . .
C18 C 0.71976(13) 0.2923(3) 0.26527(8) 0.0283(5) Uani 1 1 d . . . . .
C19 C 0.64613(13) 0.3282(3) 0.21751(8) 0.0276(5) Uani 1 1 d . . . . .
C20 C 0.61834(13) 0.1621(3) 0.17650(8) 0.0295(5) Uani 1 1 d . . . . .
H20 H 0.650970 0.018333 0.179010 0.035 Uiso 1 1 calc R U . . .
C21 C 0.54578(14) 0.2018(4) 0.13322(9) 0.0322(5) Uani 1 1 d . . . . .
H21 H 0.528239 0.085036 0.106595 0.039 Uiso 1 1 calc R U . . .
C22 C 0.69854(14) 0.4743(4) 0.42986(8) 0.0336(5) Uani 1 1 d . . . . .
C23 C 0.69847(14) 0.6448(4) 0.47263(8) 0.0350(5) Uani 1 1 d . . . . .
C24 C 0.75562(15) 0.8405(4) 0.47930(9) 0.0402(6) Uani 1 1 d . . . . .
H24 H 0.799176 0.864372 0.456748 0.048 Uiso 1 1 calc R U . . .
C25 C 0.74907(18) 1.0004(4) 0.51873(10) 0.0470(6) Uani 1 1 d . . . . .
H25 H 0.788633 1.133499 0.523368 0.056 Uiso 1 1 calc R U . . .
C26 C 0.6857(2) 0.9687(4) 0.55136(10) 0.0505(7) Uani 1 1 d . . . . .
H26 H 0.681377 1.079758 0.578316 0.061 Uiso 1 1 calc R U . . .
C27 C 0.62846(19) 0.7746(4) 0.54476(10) 0.0521(7) Uani 1 1 d . . . . .
H27 H 0.584788 0.752524 0.567321 0.063 Uiso 1 1 calc R U . . .
C28 C 0.63422(16) 0.6134(4) 0.50585(9) 0.0426(6) Uani 1 1 d . . . . .
H28 H 0.594528 0.480632 0.501517 0.051 Uiso 1 1 calc R U . . .

loop_
_atom_site_aniso_label
_atom_site_aniso_U_11
_atom_site_aniso_U_22
_atom_site_aniso_U_33
_atom_site_aniso_U_23
_atom_site_aniso_U_13
_atom_site_aniso_U_12
O1 0.0277(7) 0.0480(9) 0.0394(9) -0.0064(7) 0.0114(6) -0.0092(7)
C1 0.0245(10) 0.0351(12) 0.0362(12) 0.0034(10) 0.0064(9) 0.0006(9)
N1 0.0248(9) 0.0392(10) 0.0434(11) 0.0044(9) 0.0084(8) -0.0047(8)
O2 0.0309(8) 0.0444(9) 0.0474(9) 0.0015(8) 0.0113(7) -0.0089(7)
C2 0.0249(10) 0.0260(11) 0.0457(13) 0.0047(10) 0.0126(9) 0.0033(9)
C3 0.0239(10) 0.0252(10) 0.0419(12) 0.0015(10) 0.0153(9) -0.0021(8)
C4 0.0265(11) 0.0247(10) 0.0487(13) -0.0001(10) 0.0176(10) -0.0014(8)
C5 0.0266(10) 0.0287(11) 0.0409(13) -0.0040(10) 0.0135(9) -0.0063(9)
C6 0.0223(10) 0.0287(11) 0.0390(12) 0.0000(10) 0.0105(9) -0.0060(8)
C7 0.0258(10) 0.0370(12) 0.0405(13) -0.0032(11) 0.0109(9) -0.0098(9)
C8 0.0192(10) 0.0316(11) 0.0473(13) 0.0036(11) 0.0072(9) -0.0045(9)
C9 0.0208(10) 0.0365(12) 0.0568(15) 0.0110(12) 0.0052(10) -0.0022(9)
C10 0.0187(10) 0.0288(11) 0.0675(17) 0.0076(12) 0.0053(10) 0.0010(9)
C11 0.0174(9) 0.0279(11) 0.0625(16) -0.0025(11) 0.0050(10) -0.0035(8)
C12 0.0245(11) 0.0344(13) 0.0706(18) -0.0115(13) 0.0035(11) 0.0044(10)
C13 0.0287(12) 0.0477(14) 0.0642(17) -0.0231(13) 0.0072(11) 0.0049(11)
C14 0.0301(12) 0.0479(14) 0.0521(14) -0.0108(12) 0.0065(10) 0.0031(11)
C15 0.0235(10) 0.0305(11) 0.0495(14) -0.0073(11) 0.0081(10) 0.0007(9)
C16 0.0178(9) 0.0265(11) 0.0516(13) -0.0023(10) 0.0058(9) -0.0027(8)
C17 0.0206(9) 0.0249(10) 0.0487(13) 0.0005(10) 0.0090(9) -0.0042(8)
C18 0.0203(9) 0.0226(10) 0.0442(12) 0.0018(9) 0.0118(8) -0.0045(8)
C19 0.0226(10) 0.0243(10) 0.0382(12) 0.0023(9) 0.0118(9) -0.0034(8)
C20 0.0214(10) 0.0246(10) 0.0444(12) -0.0001(10) 0.0112(9) 0.0000(8)
C21 0.0284(11) 0.0279(11) 0.0419(12) -0.0018(10) 0.0108(9) -0.0012(9)
C22 0.0253(10) 0.0381(12) 0.0370(12) 0.0064(10) 0.0061(9) 0.0009(10)
C23 0.0294(11) 0.0380(12) 0.0368(12) 0.0042(10) 0.0055(9) 0.0024(10)
C24 0.0347(12) 0.0462(14) 0.0387(13) -0.0013(11) 0.0058(10) -0.0044(10)
C25 0.0496(15) 0.0403(14) 0.0491(14) -0.0043(12) 0.0059(12) -0.0008(11)
C26 0.0666(17) 0.0437(14) 0.0422(14) 0.0012(12) 0.0141(13) 0.0148(14)
C27 0.0612(16) 0.0475(15) 0.0549(16) 0.0059(13) 0.0284(13) 0.0046(13)
C28 0.0441(13) 0.0413(13) 0.0451(14) 0.0041(12) 0.0151(11) 0.0014(11)

loop_
_atom_type_symbol
_atom_type_description
_atom_type_scat_dispersion_real
_atom_type_scat_dispersion_imag
_atom_type_scat_source
C C 0.0033 0.0016 'International Tables Vol C Tables 4.2.6.8 and 6.1.1.4'
H H 0.0000 0.0000 'International Tables Vol C Tables 4.2.6.8 and 6.1.1.4'
N N 0.0061 0.0033 'International Tables Vol C Tables 4.2.6.8 and 6.1.1.4'
O O 0.0106 0.0060 'International Tables Vol C Tables 4.2.6.8 and 6.1.1.4'

loop_
_geom_angle_atom_site_label_1
_geom_angle_atom_site_label_2
_geom_angle_atom_site_label_3
_geom_angle
_geom_angle_site_symmetry_1
_geom_angle_site_symmetry_3
_geom_angle_publ_flag
C22 O1 C7 116.02(16) . . ?
C2 C1 H1 120.6 . . ?
C2 C1 C21 118.85(19) . . ?
C21 C1 H1 120.6 . . ?
C7 N1 C8 116.17(18) . . ?
C1 C2 H2 119.1 . . ?
C1 C2 C3 121.89(19) . . ?
C3 C2 H2 119.1 . . ?
C2 C3 C4 120.70(18) . . ?
C2 C3 C19 119.57(19) . . ?
C4 C3 C19 119.46(19) . . ?
C3 C4 H4 119.2 . . ?
C5 C4 C3 121.50(19) . . ?
C5 C4 H4 119.2 . . ?
C4 C5 H5 120.0 . . ?
C4 C5 C6 120.0(2) . . ?
C6 C5 H5 120.0 . . ?
C7 C6 C5 120.99(19) . . ?
C18 C6 C5 121.26(19) . . ?
C18 C6 C7 117.73(19) . . ?
N1 C7 O1 115.49(19) . . ?
N1 C7 C6 126.7(2) . . ?
C6 C7 O1 117.86(19) . . ?
N1 C8 C9 115.5(2) . . ?
N1 C8 C17 123.40(19) . . ?
C17 C8 C9 121.1(2) . . ?
C8 C9 H9 119.8 . . ?
C10 C9 C8 120.3(2) . . ?
C10 C9 H9 119.8 . . ?
C9 C10 H10 119.7 . . ?
C9 C10 C11 120.7(2) . . ?
C11 C10 H10 119.7 . . ?
C10 C11 C12 120.9(2) . . ?
C10 C11 C16 120.3(2) . . ?
C12 C11 C16 118.6(2) . . ?
C11 C12 H12 119.1 . . ?
C13 C12 C11 121.9(2) . . ?
C13 C12 H12 119.1 . . ?
C12 C13 H13 120.2 . . ?
C12 C13 C14 119.5(2) . . ?
C14 C13 H13 120.2 . . ?
C13 C14 H14 120.0 . . ?
C15 C14 C13 120.0(2) . . ?
C15 C14 H14 120.0 . . ?
C14 C15 H15 119.0 . . ?
C14 C15 C16 121.9(2) . . ?
C16 C15 H15 119.0 . . ?
C11 C16 C17 117.9(2) . . ?
C15 C16 C11 117.6(2) . . ?
C15 C16 C17 124.18(19) . . ?
C8 C17 C16 117.26(18) . . ?
C8 C17 C18 117.30(19) . . ?
C18 C17 C16 125.40(19) . . ?
C6 C18 C17 116.39(19) . . ?
C6 C18 C19 117.44(17) . . ?
C19 C18 C17 126.05(18) . . ?
C3 C19 C18 118.51(18) . . ?
C20 C19 C3 116.81(18) . . ?
C20 C19 C18 124.34(18) . . ?
C19 C20 H20 119.1 . . ?
C21 C20 C19 121.90(19) . . ?
C21 C20 H20 119.1 . . ?
C1 C21 H21 119.7 . . ?
C20 C21 C1 120.6(2) . . ?
C20 C21 H21 119.7 . . ?
O1 C22 C23 112.39(18) . . ?
O2 C22 O1 122.2(2) . . ?
O2 C22 C23 125.46(19) . . ?
C24 C23 C22 122.68(19) . . ?
C24 C23 C28 119.3(2) . . ?
C28 C23 C22 117.9(2) . . ?
C23 C24 H24 120.0 . . ?
C25 C24 C23 120.0(2) . . ?
C25 C24 H24 120.0 . . ?
C24 C25 H25 119.7 . . ?
C26 C25 C24 120.6(2) . . ?
C26 C25 H25 119.7 . . ?
C25 C26 H26 120.1 . . ?
C25 C26 C27 119.7(2) . . ?
C27 C26 H26 120.1 . . ?
C26 C27 H27 119.7 . . ?
C28 C27 C26 120.5(2) . . ?
C28 C27 H27 119.7 . . ?
C23 C28 H28 120.0 . . ?
C27 C28 C23 120.0(2) . . ?
C27 C28 H28 120.0 . . ?

loop_
_geom_bond_atom_site_label_1
_geom_bond_atom_site_label_2
_geom_bond_distance
_geom_bond_site_symmetry_2
_geom_bond_publ_flag
O1 C7 1.407(3) . ?
O1 C22 1.367(2) . ?
C1 H1 0.9500 . ?
C1 C2 1.362(3) . ?
C1 C21 1.405(3) . ?
N1 C7 1.288(3) . ?
N1 C8 1.378(3) . ?
O2 C22 1.201(2) . ?
C2 H2 0.9500 . ?
C2 C3 1.400(3) . ?
C3 C4 1.425(3) . ?
C3 C19 1.431(3) . ?
C4 H4 0.9500 . ?
C4 C5 1.336(3) . ?
C5 H5 0.9500 . ?
C5 C6 1.428(3) . ?
C6 C7 1.406(3) . ?
C6 C18 1.404(3) . ?
C8 C9 1.421(3) . ?
C8 C17 1.398(3) . ?
C9 H9 0.9500 . ?
C9 C10 1.352(3) . ?
C10 H10 0.9500 . ?
C10 C11 1.408(3) . ?
C11 C12 1.409(3) . ?
C11 C16 1.428(3) . ?
C12 H12 0.9500 . ?
C12 C13 1.354(3) . ?
C13 H13 0.9500 . ?
C13 C14 1.406(3) . ?
C14 H14 0.9500 . ?
C14 C15 1.366(3) . ?
C15 H15 0.9500 . ?
C15 C16 1.401(3) . ?
C16 C17 1.458(3) . ?
C17 C18 1.449(3) . ?
C18 C19 1.448(3) . ?
C19 C20 1.409(3) . ?
C20 H20 0.9500 . ?
C20 C21 1.367(3) . ?
C21 H21 0.9500 . ?
C22 C23 1.466(3) . ?
C23 C24 1.389(3) . ?
C23 C28 1.397(3) . ?
C24 H24 0.9500 . ?
C24 C25 1.380(3) . ?
C25 H25 0.9500 . ?
C25 C26 1.376(3) . ?
C26 H26 0.9500 . ?
C26 C27 1.382(4) . ?
C27 H27 0.9500 . ?
C27 C28 1.373(3) . ?
C28 H28 0.9500 . ?

loop_
_geom_torsion_atom_site_label_1
_geom_torsion_atom_site_label_2
_geom_torsion_atom_site_label_3
_geom_torsion_atom_site_label_4
_geom_torsion
_geom_torsion_site_symmetry_1
_geom_torsion_site_symmetry_2
_geom_torsion_site_symmetry_3
_geom_torsion_site_symmetry_4
_geom_torsion_publ_flag
O1 C22 C23 C24 12.3(3) . . . . ?
O1 C22 C23 C28 -171.29(19) . . . . ?
C1 C2 C3 C4 -170.76(18) . . . . ?
C1 C2 C3 C19 3.3(3) . . . . ?
N1 C8 C9 C10 -177.94(18) . . . . ?
N1 C8 C17 C16 165.97(17) . . . . ?
N1 C8 C17 C18 -11.6(3) . . . . ?
O2 C22 C23 C24 -167.5(2) . . . . ?
O2 C22 C23 C28 8.9(3) . . . . ?
C2 C1 C21 C20 -4.2(3) . . . . ?
C2 C3 C4 C5 169.48(18) . . . . ?
C2 C3 C19 C18 -179.91(17) . . . . ?
C2 C3 C19 C20 -6.3(3) . . . . ?
C3 C4 C5 C6 5.5(3) . . . . ?
C3 C19 C20 C21 4.2(3) . . . . ?
C4 C3 C19 C18 -5.7(3) . . . . ?
C4 C3 C19 C20 167.85(17) . . . . ?
C4 C5 C6 C7 -174.28(18) . . . . ?
C4 C5 C6 C18 4.4(3) . . . . ?
C5 C6 C7 O1 -2.4(3) . . . . ?
C5 C6 C7 N1 177.91(19) . . . . ?
C5 C6 C18 C17 169.20(17) . . . . ?
C5 C6 C18 C19 -14.4(3) . . . . ?
C6 C18 C19 C3 14.8(3) . . . . ?
C6 C18 C19 C20 -158.26(18) . . . . ?
C7 O1 C22 O2 5.8(3) . . . . ?
C7 O1 C22 C23 -174.08(17) . . . . ?
C7 N1 C8 C9 -179.66(17) . . . . ?
C7 N1 C8 C17 -1.0(3) . . . . ?
C7 C6 C18 C17 -12.1(3) . . . . ?
C7 C6 C18 C19 164.29(17) . . . . ?
C8 N1 C7 O1 -172.04(15) . . . . ?
C8 N1 C7 C6 7.7(3) . . . . ?
C8 C9 C10 C11 7.3(3) . . . . ?
C8 C17 C18 C6 17.7(3) . . . . ?
C8 C17 C18 C19 -158.34(18) . . . . ?
C9 C8 C17 C16 -15.4(3) . . . . ?
C9 C8 C17 C18 166.94(18) . . . . ?
C9 C10 C11 C12 169.9(2) . . . . ?
C9 C10 C11 C16 -5.2(3) . . . . ?
C10 C11 C12 C13 -171.0(2) . . . . ?
C10 C11 C16 C15 166.84(18) . . . . ?
C10 C11 C16 C17 -7.1(3) . . . . ?
C11 C12 C13 C14 1.8(3) . . . . ?
C11 C16 C17 C8 17.0(3) . . . . ?
C11 C16 C17 C18 -165.59(18) . . . . ?
C12 C11 C16 C15 -8.4(3) . . . . ?
C12 C11 C16 C17 177.61(18) . . . . ?
C12 C13 C14 C15 -3.5(3) . . . . ?
C13 C14 C15 C16 -1.1(3) . . . . ?
C14 C15 C16 C11 7.1(3) . . . . ?
C14 C15 C16 C17 -179.40(19) . . . . ?
C15 C16 C17 C8 -156.52(19) . . . . ?
C15 C16 C17 C18 20.9(3) . . . . ?
C16 C11 C12 C13 4.2(3) . . . . ?
C16 C17 C18 C6 -159.71(18) . . . . ?
C16 C17 C18 C19 24.3(3) . . . . ?
C17 C8 C9 C10 3.4(3) . . . . ?
C17 C18 C19 C3 -169.20(18) . . . . ?
C17 C18 C19 C20 17.7(3) . . . . ?
C18 C6 C7 O1 178.89(16) . . . . ?
C18 C6 C7 N1 -0.8(3) . . . . ?
C18 C19 C20 C21 177.40(18) . . . . ?
C19 C3 C4 C5 -4.6(3) . . . . ?
C19 C20 C21 C1 1.0(3) . . . . ?
C21 C1 C2 C3 2.0(3) . . . . ?
C22 O1 C7 N1 -97.7(2) . . . . ?
C22 O1 C7 C6 82.6(2) . . . . ?
C22 C23 C24 C25 176.9(2) . . . . ?
C22 C23 C28 C27 -176.9(2) . . . . ?
C23 C24 C25 C26 -0.5(4) . . . . ?
C24 C23 C28 C27 -0.3(3) . . . . ?
C24 C25 C26 C27 0.3(4) . . . . ?
C25 C26 C27 C28 -0.1(4) . . . . ?
C26 C27 C28 C23 0.1(4) . . . . ?
C28 C23 C24 C25 0.5(3) . . . . ?

loop_
_smtbx_masks_void_nr
_smtbx_masks_void_average_x
_smtbx_masks_void_average_y
_smtbx_masks_void_average_z
_smtbx_masks_void_volume
_smtbx_masks_void_count_electrons
_smtbx_masks_void_content
1 0.000 -0.552 0.000 114.7 37.7 ?
2 0.000 -0.993 0.500 114.7 37.7 ?
